data_7055144
loop_
_publ_author_name
'Honz\'i\<ckov\'a, Iva'
'Vinkl\'arek, Jarom\'ir'
'Rom\~ao, Carlos C.'
'R\%u\<zi\<ckov\'a, Zde\<nka'
'Honz\'i\<cek, Jan'

_publ_section_title
;
 Novel indenyl ligands bearing electron-withdrawing functional groups
;
_journal_issue 1
_journal_name_full 'New J. Chem.'
_journal_page_first 245
_journal_paper_doi 10.1039/C5NJ02406D
_journal_volume 40
_journal_year 2016
_chemical_formula_moiety 'C16 H14 Mo O4'
_chemical_formula_sum 'C16 H14 Mo O4'
_chemical_formula_weight 366.21
_chemical_name_systematic
;
 ?
;
_space_group_crystal_system triclinic
_space_group_IT_number 2
_space_group_name_Hall '-P 1'
_space_group_name_H-M_alt 'P -1'
_symmetry_space_group_name_Hall '-P 1'
_symmetry_space_group_name_H-M 'P -1'
_atom_sites_solution_hydrogens mixed
_audit_creation_method SHELXL-97
_audit_update_record
;
2015-10-14 deposited with the CCDC.
2015-10-25 downloaded from the CCDC.
;
_cell_angle_alpha 74.851(3)
_cell_angle_beta 89.546(3)
_cell_angle_gamma 84.8030(19)
_cell_formula_units_Z 2
_cell_length_a 7.8969(2)
_cell_length_b 9.4631(3)
_cell_length_c 9.9920(3)
_cell_measurement_reflns_used 14028
_cell_measurement_temperature 150(1)
_cell_measurement_theta_max 27.5
_cell_measurement_theta_min 1
_cell_volume 717.69(4)
_computing_cell_refinement 'COLLECT and DENZO'
_computing_data_collection 'COLLECT (Hooft, 1998) and DENZO (Otwinowski & Minor, 1997)'
_computing_data_reduction 'COLLECT and DENZO'
_computing_molecular_graphics 'PLATON (Spek, 2003)'
_computing_publication_material 'SHELXL-97 (Sheldrick, 2008)'
_computing_structure_refinement 'SHELXL-2013 (Sheldrick, 2013)'
_computing_structure_solution 'SIR92 (Altomare et al., 1994)'
_diffrn_ambient_temperature 150(1)
_diffrn_detector_area_resol_mean 9.091
_diffrn_measured_fraction_theta_full 0.990
_diffrn_measured_fraction_theta_max 0.990
_diffrn_measurement_device_type 'Bruker Nonius KappaCCD area detector'
_diffrn_measurement_method '\f and \w scans to fill the Ewald sphere'
_diffrn_radiation_monochromator graphite
_diffrn_radiation_source 'fine-focus sealed tube'
_diffrn_radiation_type MoK\a
_diffrn_radiation_wavelength 0.71073
_diffrn_reflns_av_R_equivalents 0.0362
_diffrn_reflns_av_unetI/netI 0.0199
_diffrn_reflns_laue_measured_fraction_full 0.990
_diffrn_reflns_laue_measured_fraction_max 0.990
_diffrn_reflns_limit_h_max 10
_diffrn_reflns_limit_h_min -10
_diffrn_reflns_limit_k_max 12
_diffrn_reflns_limit_k_min -12
_diffrn_reflns_limit_l_max 12
_diffrn_reflns_limit_l_min -12
_diffrn_reflns_number 13930
_diffrn_reflns_point_group_measured_fraction_full 0.990
_diffrn_reflns_point_group_measured_fraction_max 0.990
_diffrn_reflns_theta_full 25.242
_diffrn_reflns_theta_max 27.500
_diffrn_reflns_theta_min 2.112
_diffrn_standards_number 0
_exptl_absorpt_coefficient_mu 0.926
_exptl_absorpt_correction_T_max 0.879
_exptl_absorpt_correction_T_min 0.784
_exptl_absorpt_correction_type integration
_exptl_absorpt_process_details
;
Gaussian integration (Coppens, 1970)
;
_exptl_crystal_colour orange
_exptl_crystal_density_diffrn 1.695
_exptl_crystal_description block
_exptl_crystal_F_000 368
_exptl_crystal_size_max 0.48
_exptl_crystal_size_mid 0.33
_exptl_crystal_size_min 0.27
_refine_diff_density_max 0.402
_refine_diff_density_min -0.605
_refine_diff_density_rms 0.067
_refine_ls_extinction_method none
_refine_ls_goodness_of_fit_ref 1.107
_refine_ls_hydrogen_treatment constr
_refine_ls_matrix_type full
_refine_ls_number_parameters 199
_refine_ls_number_reflns 3264
_refine_ls_number_restraints 3
_refine_ls_restrained_S_all 1.121
_refine_ls_R_factor_all 0.0216
_refine_ls_R_factor_gt 0.0202
_refine_ls_shift/su_max 0.000
_refine_ls_shift/su_mean 0.000
_refine_ls_structure_factor_coef Fsqd
_refine_ls_weighting_details 'w=1/[\s^2^(Fo^2^)+(0.0249P)^2^+0.4603P] where P=(Fo^2^+2Fc^2^)/3'
_refine_ls_weighting_scheme calc
_refine_ls_wR_factor_gt 0.0523
_refine_ls_wR_factor_ref 0.0534
_reflns_Friedel_coverage 0.000
_reflns_number_gt 3125
_reflns_number_total 3264
_reflns_threshold_expression 'I > 2\s(I)'
_cod_data_source_file c5nj02406d1.cif
_cod_data_source_block 7
_cod_depositor_comments 'Adding full bibliography for 7055144--7055149.cif.'
_cod_database_code 7055144
_shelx_space_group_comment
;
The symmetry employed for this shelxl refinement is uniquely defined
by the following loop, which should always be used as a source of
symmetry information in preference to the above space-group names.
They are only intended as comments.
;

loop_
_space_group_symop_operation_xyz
'x, y, z'
'-x, -y, -z'

loop_
_atom_site_label
_atom_site_type_symbol
_atom_site_fract_x
_atom_site_fract_y
_atom_site_fract_z
_atom_site_U_iso_or_equiv
_atom_site_adp_type
_atom_site_occupancy
_atom_site_site_symmetry_order
_atom_site_calc_flag
_atom_site_refinement_flags_posn
_atom_site_refinement_flags_adp
_atom_site_refinement_flags_occupancy
_atom_site_disorder_assembly
_atom_site_disorder_group
Mo1 Mo 0.25221(2) 0.73065(2) 0.16345(2) 0.01783(6) Uani 1 1 d . . . . .
O2 O 0.35506(19) 0.83653(17) 0.49637(14) 0.0339(3) Uani 1 1 d . . . . .
C10 C 0.2950(2) 0.7082(2) 0.49603(19) 0.0279(4) Uani 1 1 d . . . . .
C15 C 0.3094(2) 0.8831(2) 0.00115(19) 0.0285(4) Uani 1 1 d . . . . .
C2 C 0.3373(2) 0.51561(19) 0.35205(18) 0.0235(3) Uani 1 1 d . . . . .
C16 C 0.1388(3) 0.9017(2) 0.2092(2) 0.0296(4) Uani 1 1 d . . . . .
O3 O 0.3433(2) 0.97542(18) -0.09276(16) 0.0442(4) Uani 1 1 d . . . . .
O4 O 0.0730(2) 1.00202(17) 0.23997(18) 0.0458(4) Uani 1 1 d . . . . .
O1 O 0.1931(2) 0.64873(19) 0.57592(16) 0.0401(3) Uani 1 1 d . . . . .
C4 C 0.5354(2) 0.6278(2) 0.19737(19) 0.0258(4) Uani 1 1 d . . . . .
H4 H 0.6089 0.6494 0.1231 0.031 Uiso 1 1 d R U . . .
C6 C 0.2248(3) 0.4073(2) 0.4089(2) 0.0311(4) Uani 1 1 d . . . . .
H6 H 0.1569 0.4144 0.4837 0.037 Uiso 1 1 d R U . . .
C5 C 0.4994(2) 0.7149(2) 0.29094(18) 0.0246(3) Uani 1 1 d . . . . .
H5 H 0.5514 0.7985 0.2936 0.030 Uiso 1 1 d R U . . .
C1 C 0.3713(2) 0.6510(2) 0.38332(17) 0.0229(3) Uani 1 1 d . . . . .
C9 C 0.4306(3) 0.3797(2) 0.1807(2) 0.0316(4) Uani 1 1 d . . . . .
H9 H 0.4985 0.3693 0.1068 0.038 Uiso 1 1 d R U . . .
C3 C 0.4396(2) 0.5022(2) 0.23614(19) 0.0248(3) Uani 1 1 d . . . . .
C7 C 0.2194(3) 0.2918(2) 0.3517(2) 0.0381(5) Uani 1 1 d . . . . .
H7 H 0.1453 0.2208 0.3883 0.046 Uiso 1 1 d R U . . .
C14 C 0.1274(3) 0.6700(3) -0.0229(2) 0.0384(5) Uani 1 1 d D . . . .
H14A H 0.1251 0.7713 -0.0587 0.046 Uiso 1 1 d R U . A 1
H14B H 0.1829 0.6073 -0.0703 0.046 Uiso 1 1 d R U . C .
C8 C 0.3224(3) 0.2769(2) 0.2386(3) 0.0382(5) Uani 1 1 d . . . . .
H8 H 0.3155 0.1960 0.2030 0.046 Uiso 1 1 d R U . . .
C12 C -0.0348(3) 0.6914(3) 0.1798(3) 0.0410(5) Uani 1 1 d D . . . .
H12A H -0.0448 0.7936 0.1535 0.049 Uiso 1 1 d R U . B 1
H12B H -0.0835 0.6415 0.2617 0.049 Uiso 1 1 d R U . C .
C11 C 0.2801(3) 0.9074(3) 0.5965(2) 0.0442(5) Uani 1 1 d . . . . .
H11A H 0.1608 0.9329 0.5770 0.053 Uiso 1 1 d R U . . .
H11B H 0.3350 0.9949 0.5923 0.053 Uiso 1 1 d R U . . .
H11C H 0.2959 0.8418 0.6876 0.053 Uiso 1 1 d R U . . .
C13 C 0.0520(3) 0.6140(3) 0.0970(3) 0.0288(6) Uani 0.7 1 d D . P C 1
H13 H 0.0569 0.5121 0.1275 0.035 Uiso 0.7 1 d R U P C 1
C13X C -0.0004(7) 0.7199(7) 0.0522(6) 0.0260(12) Uani 0.3 1 d D . P C 2
H13X H -0.0786 0.7900 -0.0029 0.031 Uiso 0.3 1 calc R U P C 2

loop_
_atom_site_aniso_label
_atom_site_aniso_U_11
_atom_site_aniso_U_22
_atom_site_aniso_U_33
_atom_site_aniso_U_23
_atom_site_aniso_U_13
_atom_site_aniso_U_12
Mo1 0.01660(8) 0.01908(8) 0.01744(8) -0.00314(5) -0.00135(5) -0.00446(5)
O2 0.0377(8) 0.0424(8) 0.0268(7) -0.0174(6) 0.0008(6) -0.0055(6)
C10 0.0252(9) 0.0361(10) 0.0207(8) -0.0058(7) -0.0032(7) 0.0019(7)
C15 0.0303(9) 0.0310(9) 0.0250(9) -0.0063(7) -0.0026(7) -0.0106(7)
C2 0.0205(8) 0.0249(8) 0.0217(8) -0.0011(6) -0.0045(6) 0.0013(6)
C16 0.0342(10) 0.0265(9) 0.0274(9) -0.0057(7) -0.0053(8) -0.0032(7)
O3 0.0562(10) 0.0437(9) 0.0284(7) 0.0048(7) 0.0001(7) -0.0237(8)
O4 0.0579(10) 0.0312(8) 0.0500(9) -0.0177(7) -0.0049(8) 0.0088(7)
O1 0.0388(8) 0.0506(9) 0.0301(7) -0.0087(7) 0.0123(6) -0.0063(7)
C4 0.0157(8) 0.0358(10) 0.0265(8) -0.0091(7) 0.0003(6) -0.0034(7)
C6 0.0275(9) 0.0297(9) 0.0295(9) 0.0035(7) 0.0009(7) -0.0020(7)
C5 0.0191(8) 0.0331(9) 0.0228(8) -0.0080(7) -0.0029(6) -0.0063(7)
C1 0.0196(8) 0.0294(9) 0.0184(7) -0.0040(7) -0.0043(6) -0.0018(6)
C9 0.0279(9) 0.0298(9) 0.0383(10) -0.0130(8) -0.0025(8) 0.0037(7)
C3 0.0185(8) 0.0277(8) 0.0266(8) -0.0053(7) -0.0034(6) 0.0011(6)
C7 0.0347(10) 0.0241(9) 0.0490(12) 0.0030(9) -0.0013(9) -0.0056(8)
C14 0.0328(10) 0.0479(12) 0.0436(12) -0.0260(10) -0.0066(9) -0.0097(9)
C8 0.0378(11) 0.0258(9) 0.0510(13) -0.0111(9) -0.0060(9) 0.0006(8)
C12 0.0207(9) 0.0564(14) 0.0516(13) -0.0210(11) 0.0032(9) -0.0140(9)
C11 0.0551(14) 0.0468(13) 0.0335(11) -0.0190(10) 0.0014(10) 0.0053(11)
C13 0.0241(12) 0.0260(13) 0.0372(14) -0.0074(11) -0.0111(11) -0.0075(10)
C13X 0.019(3) 0.027(3) 0.029(3) 0.001(2) -0.012(2) -0.007(2)

loop_
_atom_type_symbol
_atom_type_description
_atom_type_scat_dispersion_real
_atom_type_scat_dispersion_imag
_atom_type_scat_source
C C 0.0033 0.0016 'International Tables Vol C Tables 4.2.6.8 and 6.1.1.4'
H H 0.0000 0.0000 'International Tables Vol C Tables 4.2.6.8 and 6.1.1.4'
O O 0.0106 0.0060 'International Tables Vol C Tables 4.2.6.8 and 6.1.1.4'
Mo Mo -1.6832 0.6857 'International Tables Vol C Tables 4.2.6.8 and 6.1.1.4'

loop_
_exptl_crystal_face_index_h
_exptl_crystal_face_index_k
_exptl_crystal_face_index_l
_exptl_crystal_face_perp_dist
-1 -1 0 0.056
1 1 0 0.137
-1 1 0 0.142
1 -1 0 0.077
0 0 -1 0.105
0 0 1 0.175

loop_
_geom_angle_atom_site_label_1
_geom_angle_atom_site_label_2
_geom_angle_atom_site_label_3
_geom_angle
C16 Mo1 C15 80.29(8)
C16 Mo1 C13 106.72(10)
C15 Mo1 C13 106.84(9)
C16 Mo1 C1 90.40(7)
C15 Mo1 C1 131.69(7)
C13 Mo1 C1 121.17(9)
C16 Mo1 C5 97.56(7)
C15 Mo1 C5 97.99(7)
C13 Mo1 C5 147.61(9)
C1 Mo1 C5 36.09(6)
C16 Mo1 C13X 85.54(17)
C15 Mo1 C13X 88.28(15)
C1 Mo1 C13X 138.48(15)
C5 Mo1 C13X 173.38(15)
C16 Mo1 C12 74.32(9)
C15 Mo1 C12 114.59(9)
C13 Mo1 C12 35.34(10)
C1 Mo1 C12 107.93(8)
C5 Mo1 C12 143.89(8)
C13X Mo1 C12 31.63(16)
C16 Mo1 C14 114.05(8)
C15 Mo1 C14 75.48(8)
C13 Mo1 C14 34.05(10)
C1 Mo1 C14 147.83(8)
C5 Mo1 C14 145.60(7)
C13X Mo1 C14 34.42(16)
C12 Mo1 C14 62.85(8)
C16 Mo1 C4 131.04(7)
C15 Mo1 C4 92.23(8)
C13 Mo1 C4 121.61(9)
C1 Mo1 C4 59.32(6)
C5 Mo1 C4 35.25(6)
C13X Mo1 C4 142.96(16)
C12 Mo1 C4 147.46(8)
C14 Mo1 C4 110.48(7)
C16 Mo1 C2 118.22(7)
C15 Mo1 C2 150.21(7)
C13 Mo1 C2 90.64(8)
C1 Mo1 C2 35.36(6)
C5 Mo1 C2 58.57(6)
C13X Mo1 C2 114.81(15)
C12 Mo1 C2 93.71(8)
C14 Mo1 C2 112.49(7)
C4 Mo1 C2 57.98(6)
C16 Mo1 C3 148.60(7)
C15 Mo1 C3 119.46(7)
C13 Mo1 C3 91.32(8)
C1 Mo1 C3 58.20(6)
C5 Mo1 C3 57.89(6)
C13X Mo1 C3 117.04(16)
C12 Mo1 C3 112.82(8)
C14 Mo1 C3 95.39(7)
C4 Mo1 C3 34.67(6)
C2 Mo1 C3 34.13(6)
C10 O2 C11 115.20(17)
O1 C10 O2 124.75(18)
O1 C10 C1 124.74(19)
O2 C10 C1 110.52(16)
O3 C15 Mo1 178.36(17)
C6 C2 C3 119.65(17)
C6 C2 C1 133.00(17)
C3 C2 C1 107.30(15)
C6 C2 Mo1 122.29(12)
C3 C2 Mo1 73.68(10)
C1 C2 Mo1 67.58(9)
O4 C16 Mo1 178.21(18)
C5 C4 C3 108.53(16)
C5 C4 Mo1 71.02(10)
C3 C4 Mo1 76.64(10)
C5 C4 H4 125.2
C3 C4 H4 126.3
Mo1 C4 H4 118.3
C7 C6 C2 118.45(19)
C7 C6 H6 120.7
C2 C6 H6 120.9
C4 C5 C1 108.28(16)
C4 C5 Mo1 73.73(10)
C1 C5 Mo1 71.74(9)
C4 C5 H5 126.1
C1 C5 H5 125.6
Mo1 C5 H5 121.4
C5 C1 C2 107.81(15)
C5 C1 C10 126.18(17)
C2 C1 C10 125.92(16)
C5 C1 Mo1 72.17(10)
C2 C1 Mo1 77.06(9)
C10 C1 Mo1 119.50(12)
C8 C9 C3 118.87(19)
C8 C9 H9 120.8
C3 C9 H9 120.4
C9 C3 C4 132.13(18)
C9 C3 C2 119.97(17)
C4 C3 C2 107.89(16)
C9 C3 Mo1 124.02(13)
C4 C3 Mo1 68.69(10)
C2 C3 Mo1 72.18(10)
C6 C7 C8 122.04(19)
C6 C7 H7 118.7
C8 C7 H7 119.2
C13 C14 Mo1 67.70(13)
C13X C14 Mo1 71.9(2)
C13 C14 H14A 120.2
Mo1 C14 H14A 80.5
C13 C14 H14B 119.8
C13X C14 H14B 156.6
Mo1 C14 H14B 122.9
H14A C14 H14B 120.0
C9 C8 C7 121.0(2)
C9 C8 H8 119.6
C7 C8 H8 119.4
C13X C12 Mo1 73.6(3)
C13 C12 Mo1 67.58(13)
C13 C12 H12A 119.8
Mo1 C12 H12A 80.7
C13X C12 H12B 156.0
C13 C12 H12B 120.2
Mo1 C12 H12B 122.9
H12A C12 H12B 120.0
O2 C11 H11A 110.2
O2 C11 H11B 109.1
H11A C11 H11B 109.5
O2 C11 H11C 109.2
H11A C11 H11C 109.5
H11B C11 H11C 109.5
C14 C13 C12 127.0(3)
C14 C13 Mo1 78.25(14)
C12 C13 Mo1 77.07(14)
C14 C13 H13 116.7
C12 C13 H13 116.3
Mo1 C13 H13 119.5
C12 C13X C14 134.0(5)
C12 C13X Mo1 74.8(3)
C14 C13X Mo1 73.7(2)
C12 C13X H13X 113.0
C14 C13X H13X 113.0
Mo1 C13X H13X 134.1

loop_
_geom_bond_atom_site_label_1
_geom_bond_atom_site_label_2
_geom_bond_distance
Mo1 C16 1.936(2)
Mo1 C15 1.9490(19)
Mo1 C13 2.208(2)
Mo1 C1 2.3061(16)
Mo1 C5 2.3117(17)
Mo1 C13X 2.314(5)
Mo1 C12 2.328(2)
Mo1 C14 2.336(2)
Mo1 C4 2.3468(18)
Mo1 C2 2.4313(17)
Mo1 C3 2.4509(18)
O2 C10 1.344(2)
O2 C11 1.439(2)
C10 O1 1.199(2)
C10 C1 1.474(3)
C15 O3 1.151(2)
C2 C6 1.420(3)
C2 C3 1.433(3)
C2 C1 1.444(2)
C16 O4 1.151(3)
C4 C5 1.411(3)
C4 C3 1.433(3)
C4 H4 0.9300
C6 C7 1.363(3)
C6 H6 0.9300
C5 C1 1.430(2)
C5 H5 0.9299
C9 C8 1.364(3)
C9 C3 1.416(3)
C9 H9 0.9299
C7 C8 1.417(3)
C7 H7 0.9300
C14 C13 1.336(4)
C14 C13X 1.376(7)
C14 H14A 0.9300
C14 H14B 0.9300
C8 H8 0.9300
C12 C13X 1.265(6)
C12 C13 1.381(4)
C12 H12A 0.9299
C12 H12B 0.9300
C11 H11A 0.9600
C11 H11B 0.9600
C11 H11C 0.9600
C13 H13 0.9300
C13X H13X 0.9300
